data_2215886
loop_
_publ_author_name
'Yin, Zhi-gang'
'Guo, Shu-ling'
'Qian, Heng-yu'
'Feng, Yu-li'

_publ_section_title
;
 <i>N</i>'-(3,4-Dichlorobenzylidene)isonicotinohydrazide
;
_journal_coeditor_code DN2248
_journal_issue 11
_journal_name_full 'Acta Crystallographica Section E'
_journal_page_first o4407
_journal_page_last o4407
_journal_paper_doi 10.1107/S1600536807051847
_journal_volume 63
_journal_year 2007
_chemical_formula_iupac 'C13 H9 Cl2 N3 O'
_chemical_formula_moiety 'C13 H9 Cl2 N3 O'
_chemical_formula_sum 'C13 H9 Cl2 N3 O'
_chemical_formula_weight 294.13
_chemical_name_systematic
;
<i>N</i>'-(3,4-Dichlorobenzylidene)isonicotinohydrazide
;
_space_group_IT_number 14
_symmetry_cell_setting monoclinic
_symmetry_space_group_name_Hall '-P 2yn'
_symmetry_space_group_name_H-M 'P 1 21/n 1'
_atom_sites_solution_hydrogens geom
_atom_sites_solution_primary direct
_atom_sites_solution_secondary difmap
_cell_angle_alpha 90.00
_cell_angle_beta 101.8810(10)
_cell_angle_gamma 90.00
_cell_formula_units_Z 4
_cell_length_a 8.2208(5)
_cell_length_b 10.9657(6)
_cell_length_c 14.5206(8)
_cell_measurement_reflns_used 1680
_cell_measurement_temperature 298(2)
_cell_measurement_theta_max 24.1
_cell_measurement_theta_min 2.5
_cell_volume 1280.94(13)
_computing_cell_refinement 'SAINT (Bruker, 1998)'
_computing_data_collection 'SMART (Bruker, 1998)'
_computing_data_reduction 'SAINT (Bruker, 1998)'
_computing_molecular_graphics
;
ORTEPIII (Burnett & Johnson, 1996), ORTEP-3 for Windows (Farrugia,
1997) and
PLATON (Spek, 2003)
;
_computing_publication_material 'SHELXL97 (Sheldrick, 1997)'
_computing_structure_refinement 'SHELXL97 (Sheldrick, 1997)'
_computing_structure_solution 'SHELXS97 (Sheldrick, 1997)'
_diffrn_ambient_temperature 298(2)
_diffrn_measured_fraction_theta_full 1.000
_diffrn_measured_fraction_theta_max 1.000
_diffrn_measurement_device_type 'Bruker SMART CCD area-detector'
_diffrn_measurement_method \w
_diffrn_radiation_monochromator graphite
_diffrn_radiation_source 'fine-focus sealed tube'
_diffrn_radiation_type MoK\a
_diffrn_radiation_wavelength 0.71073
_diffrn_reflns_av_R_equivalents 0.0188
_diffrn_reflns_av_sigmaI/netI 0.0128
_diffrn_reflns_limit_h_max 10
_diffrn_reflns_limit_h_min -10
_diffrn_reflns_limit_k_max 14
_diffrn_reflns_limit_k_min -14
_diffrn_reflns_limit_l_max 18
_diffrn_reflns_limit_l_min -18
_diffrn_reflns_number 15485
_diffrn_reflns_theta_full 27.00
_diffrn_reflns_theta_max 27.00
_diffrn_reflns_theta_min 2.35
_exptl_absorpt_coefficient_mu 0.500
_exptl_absorpt_correction_T_max 0.9065
_exptl_absorpt_correction_T_min 0.8936
_exptl_absorpt_correction_type multi-scan
_exptl_absorpt_process_details '(SADABS; Bruker, 1998)'
_exptl_crystal_colour brown
_exptl_crystal_density_diffrn 1.525
_exptl_crystal_density_method 'not measured'
_exptl_crystal_description block
_exptl_crystal_F_000 600
_exptl_crystal_size_max 0.23
_exptl_crystal_size_mid 0.22
_exptl_crystal_size_min 0.20
_refine_diff_density_max 0.282
_refine_diff_density_min -0.511
_refine_ls_extinction_method none
_refine_ls_goodness_of_fit_ref 1.071
_refine_ls_hydrogen_treatment constr
_refine_ls_matrix_type full
_refine_ls_number_parameters 172
_refine_ls_number_reflns 2797
_refine_ls_number_restraints 0
_refine_ls_restrained_S_all 1.071
_refine_ls_R_factor_all 0.0437
_refine_ls_R_factor_gt 0.0380
_refine_ls_shift/su_max 0.001
_refine_ls_shift/su_mean 0.000
_refine_ls_structure_factor_coef Fsqd
_refine_ls_weighting_details 'calc w=1/[\s^2^(Fo^2^)+(0.0562P)^2^+0.3525P] where P=(Fo^2^+2Fc^2^)/3'
_refine_ls_weighting_scheme calc
_refine_ls_wR_factor_gt 0.1039
_refine_ls_wR_factor_ref 0.1089
_reflns_number_gt 2424
_reflns_number_total 2797
_reflns_threshold_expression I>2\s(I)
_cod_data_source_file dn2248.cif
_cod_data_source_block I
_cod_depositor_comments
;
The following automatic conversions were performed:
'_symmetry_cell_setting' value 'Monoclinic' changed to 'monoclinic'
according to '/home/saulius/struct/CIF-dictionaries/cif_core.dic'
dictionary named 'cif_core.dic' version 2.4.1 from 2010-06-29.

Automatic conversion script
Id: cif_fix_enum 1527 2010-12-29 10:47:43Z saulius 

The following automatic conversions were performed:

'_symmetry_cell_setting' value 'Monoclinic' changed to 'monoclinic'
according to /home/saulius/struct/CIF-dictionaries/cif_core.dic
dictionary named 'cif_core.dic' version 2.4.1 from 2010-06-29.

Automatic conversion script
Id: cif_fix_values 1715 2011-07-08 13:25:40Z adriana 
;
_cod_original_sg_symbol_H-M 'P 21/n'
_cod_database_code 2215886
_cod_database_fobs_code 2215886

loop_
_symmetry_equiv_pos_as_xyz
'x, y, z'
'-x+1/2, y+1/2, -z+1/2'
'-x, -y, -z'
'x-1/2, -y-1/2, z-1/2'

loop_
_atom_site_type_symbol
_atom_site_label
_atom_site_fract_x
_atom_site_fract_y
_atom_site_fract_z
_atom_site_U_iso_or_equiv
_atom_site_adp_type
_atom_site_calc_flag
_atom_site_refinement_flags
_atom_site_occupancy
Cl Cl1 1.09201(8) -0.13294(5) 0.74298(4) 0.0799(2) Uani d . 1
Cl Cl2 1.19312(6) -0.38051(5) 0.65624(4) 0.06668(18) Uani d . 1
O O1 0.57542(18) 0.27617(12) 0.51487(8) 0.0608(4) Uani d . 1
N N1 0.66161(15) 0.05618(12) 0.46137(9) 0.0414(3) Uani d . 1
N N2 0.54386(16) 0.12734(11) 0.40476(9) 0.0417(3) Uani d . 1
H H2 0.4928 0.1020 0.3504 0.050 Uiso calc R 1
N N3 0.17567(17) 0.47619(12) 0.25252(10) 0.0467(3) Uani d . 1
C C1 0.82342(18) -0.12390(14) 0.48204(11) 0.0395(3) Uani d . 1
C C2 0.89503(19) -0.09540(14) 0.57476(11) 0.0423(3) Uani d . 1
H H2A 0.8656 -0.0235 0.6012 0.051 Uiso calc R 1
C C3 1.00936(19) -0.17281(15) 0.62796(11) 0.0441(4) Uani d . 1
C C4 1.05440(19) -0.27991(15) 0.58971(12) 0.0459(4) Uani d . 1
C C5 0.9860(2) -0.30805(17) 0.49746(14) 0.0560(4) Uani d . 1
H H5 1.0168 -0.3795 0.4711 0.067 Uiso calc R 1
C C6 0.8716(2) -0.23040(17) 0.44379(12) 0.0523(4) Uani d . 1
H H6 0.8266 -0.2499 0.3814 0.063 Uiso calc R 1
C C7 0.69846(19) -0.04360(15) 0.42635(11) 0.0425(3) Uani d . 1
H H7 0.6463 -0.0656 0.3656 0.051 Uiso calc R 1
C C8 0.51087(19) 0.23852(14) 0.43734(10) 0.0416(3) Uani d . 1
C C9 0.39034(18) 0.31667(13) 0.37003(10) 0.0376(3) Uani d . 1
C C10 0.3369(2) 0.42349(15) 0.40426(11) 0.0450(4) Uani d . 1
H H10 0.3703 0.4435 0.4676 0.054 Uiso calc R 1
C C11 0.2336(2) 0.50024(17) 0.34363(12) 0.0510(4) Uani d . 1
H H11 0.2023 0.5733 0.3675 0.061 Uiso calc R 1
C C12 0.2266(2) 0.37254(15) 0.22029(12) 0.0509(4) Uani d . 1
H H12 0.1879 0.3531 0.1572 0.061 Uiso calc R 1
C C13 0.3341(2) 0.29202(14) 0.27565(11) 0.0492(4) Uani d . 1
H H13 0.3683 0.2216 0.2494 0.059 Uiso calc R 1

loop_
_atom_site_aniso_label
_atom_site_aniso_U_11
_atom_site_aniso_U_22
_atom_site_aniso_U_33
_atom_site_aniso_U_12
_atom_site_aniso_U_13
_atom_site_aniso_U_23
Cl1 0.0908(4) 0.0782(4) 0.0522(3) 0.0102(3) -0.0283(3) -0.0046(2)
Cl2 0.0527(3) 0.0613(3) 0.0828(4) 0.0169(2) 0.0066(2) 0.0262(2)
O1 0.0778(9) 0.0515(7) 0.0407(6) 0.0096(6) -0.0166(6) -0.0042(5)
N1 0.0412(7) 0.0397(7) 0.0383(6) 0.0008(5) -0.0032(5) 0.0074(5)
N2 0.0449(7) 0.0380(7) 0.0361(6) 0.0016(5) -0.0057(5) 0.0045(5)
N3 0.0492(7) 0.0420(7) 0.0440(7) 0.0017(6) -0.0019(6) 0.0076(6)
C1 0.0390(7) 0.0387(8) 0.0389(8) -0.0011(6) 0.0033(6) 0.0029(6)
C2 0.0432(8) 0.0379(7) 0.0421(8) 0.0017(6) 0.0006(6) -0.0008(6)
C3 0.0399(8) 0.0459(8) 0.0421(8) -0.0032(6) -0.0020(6) 0.0046(7)
C4 0.0374(7) 0.0431(8) 0.0560(9) 0.0040(6) 0.0070(7) 0.0126(7)
C5 0.0624(10) 0.0453(9) 0.0606(10) 0.0129(8) 0.0131(8) -0.0026(8)
C6 0.0600(10) 0.0510(10) 0.0425(9) 0.0050(8) 0.0027(7) -0.0058(7)
C7 0.0425(8) 0.0448(8) 0.0363(7) -0.0008(6) -0.0011(6) 0.0026(6)
C8 0.0453(8) 0.0396(8) 0.0354(7) -0.0016(6) -0.0019(6) 0.0044(6)
C9 0.0400(7) 0.0336(7) 0.0358(7) -0.0047(6) -0.0002(6) 0.0053(6)
C10 0.0523(9) 0.0458(8) 0.0341(7) 0.0045(7) 0.0023(6) 0.0002(6)
C11 0.0583(10) 0.0476(9) 0.0455(9) 0.0117(8) 0.0073(7) 0.0012(7)
C12 0.0669(11) 0.0391(8) 0.0375(8) -0.0056(7) -0.0105(7) 0.0022(6)
C13 0.0683(11) 0.0325(7) 0.0394(8) 0.0023(7) -0.0061(7) -0.0013(6)

loop_
_atom_type_symbol
_atom_type_description
_atom_type_scat_dispersion_real
_atom_type_scat_dispersion_imag
_atom_type_scat_source
C C 0.0033 0.0016 'International Tables Vol C Tables 4.2.6.8 and 6.1.1.4'
H H 0.0000 0.0000 'International Tables Vol C Tables 4.2.6.8 and 6.1.1.4'
N N 0.0061 0.0033 'International Tables Vol C Tables 4.2.6.8 and 6.1.1.4'
O O 0.0106 0.0060 'International Tables Vol C Tables 4.2.6.8 and 6.1.1.4'
Cl Cl 0.1484 0.1585 'International Tables Vol C Tables 4.2.6.8 and 6.1.1.4'

loop_
_geom_angle_atom_site_label_1
_geom_angle_atom_site_label_2
_geom_angle_atom_site_label_3
_geom_angle
C7 N1 N2 116.49(13)
C8 N2 N1 117.92(12)
C8 N2 H2 121.0
N1 N2 H2 121.0
C12 N3 C11 116.30(14)
C6 C1 C2 118.62(14)
C6 C1 C7 120.77(14)
C2 C1 C7 120.61(14)
C3 C2 C1 120.55(15)
C3 C2 H2A 119.7
C1 C2 H2A 119.7
C2 C3 C4 120.41(15)
C2 C3 Cl1 118.27(13)
C4 C3 Cl1 121.32(12)
C5 C4 C3 119.46(15)
C5 C4 Cl2 119.37(13)
C3 C4 Cl2 121.16(13)
C4 C5 C6 120.28(16)
C4 C5 H5 119.9
C6 C5 H5 119.9
C5 C6 C1 120.66(16)
C5 C6 H6 119.7
C1 C6 H6 119.7
N1 C7 C1 119.70(14)
N1 C7 H7 120.1
C1 C7 H7 120.1
O1 C8 N2 123.30(14)
O1 C8 C9 120.76(14)
N2 C8 C9 115.92(13)
C10 C9 C13 117.25(14)
C10 C9 C8 117.69(13)
C13 C9 C8 125.01(14)
C11 C10 C9 119.26(15)
C11 C10 H10 120.4
C9 C10 H10 120.4
N3 C11 C10 124.01(16)
N3 C11 H11 118.0
C10 C11 H11 118.0
N3 C12 C13 123.43(15)
N3 C12 H12 118.3
C13 C12 H12 118.3
C9 C13 C12 119.69(15)
C9 C13 H13 120.2
C12 C13 H13 120.2

loop_
_geom_bond_atom_site_label_1
_geom_bond_atom_site_label_2
_geom_bond_distance
Cl1 C3 1.7249(16)
Cl2 C4 1.7312(16)
O1 C8 1.2138(19)
N1 C7 1.269(2)
N1 N2 1.3762(17)
N2 C8 1.355(2)
N2 H2 0.8600
N3 C12 1.329(2)
N3 C11 1.337(2)
C1 C6 1.386(2)
C1 C2 1.389(2)
C1 C7 1.464(2)
C2 C3 1.379(2)
C2 H2A 0.9300
C3 C4 1.382(2)
C4 C5 1.377(3)
C5 C6 1.384(3)
C5 H5 0.9300
C6 H6 0.9300
C7 H7 0.9300
C8 C9 1.508(2)
C9 C10 1.379(2)
C9 C13 1.380(2)
C10 C11 1.377(2)
C10 H10 0.9300
C11 H11 0.9300
C12 C13 1.384(2)
C12 H12 0.9300
C13 H13 0.9300

loop_
_geom_hbond_atom_site_label_D
_geom_hbond_atom_site_label_H
_geom_hbond_atom_site_label_A
_geom_hbond_site_symmetry_A
_geom_hbond_distance_DH
_geom_hbond_distance_HA
_geom_hbond_distance_DA
_geom_hbond_angle_DHA
N2 H2 N3 2_545 0.86 2.28 3.0859(18) 155.8

loop_
_cod_related_entry_id
_cod_related_entry_database
_cod_related_entry_code
1 ChemSpider 4544027
